data_1557509
loop_
_publ_author_name
'Bloch, Witold M.'
'Babarao, Ravichandar'
'Schneider, Matthew L.'

_publ_section_title
;
 On/off porosity switching and post-assembly modifications of Cu4L4
 metal--organic polyhedra
;
_journal_issue 14
_journal_name_full 'Chemical Science'
_journal_page_first 3664
_journal_page_last 3671
_journal_paper_doi 10.1039/D0SC00070A
_journal_volume 11
_journal_year 2020
_chemical_formula_sum 'C53 H31 Cu2 N O12'
_chemical_formula_weight 1000.87
_space_group_crystal_system monoclinic
_space_group_IT_number 12
_space_group_name_Hall '-I 2y'
_space_group_name_H-M_alt 'I 1 2/m 1'
_atom_sites_solution_hydrogens geom
_audit_creation_method SHELXL-2018/3
_audit_update_record
;
2019-12-03 deposited with the CCDC.	2020-03-05 downloaded from the CCDC.
;
_cell_angle_alpha 90
_cell_angle_beta 109.690(3)
_cell_angle_gamma 90
_cell_formula_units_Z 8
_cell_length_a 25.8186(7)
_cell_length_b 22.6806(6)
_cell_length_c 27.2079(6)
_cell_measurement_reflns_used 8569
_cell_measurement_temperature 150(2)
_cell_measurement_theta_max 24.0970
_cell_measurement_theta_min 3.6060
_cell_volume 15000.9(7)
_computing_cell_refinement 'CrysAlisPro 1.171.38.46 (Rigaku OD, 2015)'
_computing_data_collection 'CrysAlisPro 1.171.38.46 (Rigaku OD, 2015)'
_computing_data_reduction 'CrysAlisPro 1.171.38.46 (Rigaku OD, 2015)'
_computing_structure_refinement 'SHELXL-2018/3 (Sheldrick, 2018)'
_computing_structure_solution 'SHELXT 2018/2 (Sheldrick, 2018)'
_diffrn_ambient_temperature 150(2)
_diffrn_detector 'CCD plate'
_diffrn_detector_area_resol_mean 16.1695
_diffrn_detector_type Eos
_diffrn_measured_fraction_theta_full 0.982
_diffrn_measured_fraction_theta_max 0.835
_diffrn_measurement_device 'four-circle diffractometer'
_diffrn_measurement_device_type 'Xcalibur, Eos'
_diffrn_measurement_method '\w scans'
_diffrn_radiation_monochromator graphite
_diffrn_radiation_probe x-ray
_diffrn_radiation_type 'Mo K\a'
_diffrn_radiation_wavelength 0.71073
_diffrn_reflns_av_R_equivalents 0.0596
_diffrn_reflns_av_unetI/netI 0.0764
_diffrn_reflns_Laue_measured_fraction_full 0.982
_diffrn_reflns_Laue_measured_fraction_max 0.835
_diffrn_reflns_limit_h_max 33
_diffrn_reflns_limit_h_min -31
_diffrn_reflns_limit_k_max 28
_diffrn_reflns_limit_k_min -27
_diffrn_reflns_limit_l_max 32
_diffrn_reflns_limit_l_min -34
_diffrn_reflns_number 56310
_diffrn_reflns_point_group_measured_fraction_full 0.982
_diffrn_reflns_point_group_measured_fraction_max 0.835
_diffrn_reflns_theta_full 25.242
_diffrn_reflns_theta_max 27.771
_diffrn_reflns_theta_min 3.346
_diffrn_source 'fine-focus sealed X-ray tube'
_diffrn_source_type 'Enhance (Mo) X-ray Source'
_exptl_absorpt_coefficient_mu 0.608
_exptl_absorpt_correction_T_max 1.00000
_exptl_absorpt_correction_T_min 0.97362
_exptl_absorpt_correction_type multi-scan
_exptl_absorpt_process_details
;
CrysAlisPro 1.171.38.46 (Rigaku Oxford Diffraction, 2015)
Empirical absorption correction using spherical harmonics,
 implemented in SCALE3 ABSPACK scaling algorithm.
;
_exptl_crystal_colour blue
_exptl_crystal_density_diffrn 0.886
_exptl_crystal_description block
_exptl_crystal_F_000 4080
_exptl_crystal_recrystallization_method 'Re-crystallisation from solvent: DMF, water'
_exptl_crystal_size_max 0.31
_exptl_crystal_size_mid 0.23
_exptl_crystal_size_min 0.22
_refine_diff_density_max 0.975
_refine_diff_density_min -1.269
_refine_diff_density_rms 0.079
_refine_ls_extinction_method none
_refine_ls_goodness_of_fit_ref 1.035
_refine_ls_hydrogen_treatment constr
_refine_ls_matrix_type full
_refine_ls_number_parameters 688
_refine_ls_number_reflns 15144
_refine_ls_number_restraints 816
_refine_ls_restrained_S_all 1.025
_refine_ls_R_factor_all 0.1244
_refine_ls_R_factor_gt 0.0758
_refine_ls_shift/su_max 0.001
_refine_ls_shift/su_mean 0.000
_refine_ls_structure_factor_coef Fsqd
_refine_ls_weighting_details 'w=1/[\s^2^(Fo^2^)+(0.0880P)^2^+69.6675P] where P=(Fo^2^+2Fc^2^)/3'
_refine_ls_weighting_scheme calc
_refine_ls_wR_factor_gt 0.2011
_refine_ls_wR_factor_ref 0.2289
_reflns_Friedel_coverage 0.000
_reflns_number_gt 9097
_reflns_number_total 15144
_reflns_threshold_expression 'I > 2\s(I)'
_cod_data_source_file d0sc00070a2.cif
_cod_data_source_block 1c
_cod_depositor_comments
;Adding full bibliography for 1557506--1557512.cif.

 Adding full bibliography for 1557506--1557512.cif.
;
_cod_original_sg_symbol_H-M 'I 2/m'
_cod_database_code 1557509
_shelx_shelxl_version_number 2018/3
_shelx_space_group_comment
;
The symmetry employed for this shelxl refinement is uniquely defined
by the following loop, which should always be used as a source of
symmetry information in preference to the above space-group names.
They are only intended as comments.
;

loop_
_space_group_symop_operation_xyz
'x, y, z'
'-x, y, -z'
'x+1/2, y+1/2, z+1/2'
'-x+1/2, y+1/2, -z+1/2'
'-x, -y, -z'
'x, -y, z'
'-x+1/2, -y+1/2, -z+1/2'
'x+1/2, -y+1/2, z+1/2'

loop_
_atom_site_label
_atom_site_type_symbol
_atom_site_fract_x
_atom_site_fract_y
_atom_site_fract_z
_atom_site_U_iso_or_equiv
_atom_site_adp_type
_atom_site_occupancy
_atom_site_site_symmetry_order
_atom_site_calc_flag
_atom_site_refinement_flags_posn
_atom_site_refinement_flags_adp
_atom_site_refinement_flags_occupancy
_atom_site_disorder_assembly
_atom_site_disorder_group
Cu1 Cu 0.500000 0.82372(3) 0.500000 0.0576(3) Uani 1 2 d S TU P . .
O1 O 0.500000 0.6124(2) 0.500000 0.0686(17) Uani 1 2 d S T P . .
O01Y O 0.5427(5) 0.8862(4) 0.6924(4) 0.213(5) Uani 1 1 d . U . . .
Cu2 Cu 0.500000 0.70685(3) 0.500000 0.02756(19) Uani 1 2 d S TU P C .
O2 O 0.4015(2) 0.500000 0.9788(3) 0.122(3) Uani 1 2 d S T P . .
Cu3 Cu 0.79409(3) 0.500000 1.09417(3) 0.0560(3) Uani 1 2 d S TU P . .
Cu4 Cu 0.31454(3) 0.500000 0.94359(3) 0.0391(2) Uani 1 2 d S TU P . .
O1_1 O 0.21846(16) 0.5599(2) 0.85953(14) 0.0703(13) Uani 1 1 d D U . . .
C1_1 C 0.2650(2) 0.5757(3) 0.8586(2) 0.0579(15) Uani 1 1 d D U . . .
O2_1 O 0.31091(15) 0.55972(18) 0.89002(13) 0.0540(10) Uani 1 1 d D U . . .
C2_1 C 0.2642(2) 0.6159(3) 0.81455(19) 0.073(2) Uani 1 1 d D U . . .
O3_1 O 0.69849(14) 0.55997(17) 1.01005(12) 0.0485(9) Uani 1 1 d D U . . .
C3_1 C 0.2144(2) 0.6292(4) 0.7759(2) 0.099(3) Uani 1 1 d D U . . .
H3_1 H 0.181625 0.614585 0.778144 0.119 Uiso 1 1 calc R U . . .
O4_1 O 0.79102(14) 0.5596(2) 1.04174(13) 0.0598(11) Uani 1 1 d D U . . .
C4_1 C 0.2139(3) 0.6640(4) 0.7344(3) 0.124(4) Uani 1 1 d D U . . .
H4_1 H 0.180653 0.673011 0.708570 0.149 Uiso 1 1 calc R U . . .
C5_1 C 0.2623(3) 0.6855(4) 0.7308(3) 0.117(3) Uani 1 1 d D U . . .
H5_1 H 0.261481 0.708434 0.702177 0.141 Uiso 1 1 calc R U . . .
C6_1 C 0.3125(2) 0.6733(3) 0.7694(2) 0.078(2) Uani 1 1 d D U . . .
C7_1 C 0.3131(2) 0.6379(3) 0.81140(19) 0.0648(17) Uani 1 1 d D U . . .
H7_1 H 0.346335 0.629035 0.837305 0.078 Uiso 1 1 calc R U . . .
C8_1 C 0.3633(2) 0.6967(3) 0.7662(2) 0.084(2) Uani 1 1 d D U . . .
C9_1 C 0.4049(2) 0.7156(3) 0.7634(2) 0.073(2) Uani 1 1 d D U . . .
C10_1 C 0.4555(2) 0.7399(3) 0.7618(2) 0.0737(19) Uani 1 1 d D U . . .
C11_1 C 0.5053(2) 0.7197(2) 0.7963(2) 0.0666(18) Uani 1 1 d D U . . .
H11_1 H 0.505590 0.689851 0.819885 0.080 Uiso 1 1 calc R U . . .
C12_1 C 0.5546(2) 0.7437(2) 0.7959(2) 0.0703(18) Uani 1 1 d D U . . .
C13_1 C 0.5537(3) 0.7889(3) 0.7607(3) 0.089(2) Uani 1 1 d D U . . .
H13_1 H 0.586613 0.805599 0.760721 0.106 Uiso 1 1 calc R U . . .
C14_1 C 0.5049(3) 0.8090(3) 0.7260(3) 0.097(3) Uani 1 1 d D U . . .
C15_1 C 0.4559(3) 0.7840(3) 0.7261(3) 0.095(3) Uani 1 1 d D U . . .
H15_1 H 0.422866 0.796763 0.702076 0.114 Uiso 1 1 calc R U . . .
C16_1 C 0.5008(5) 0.8581(4) 0.6882(4) 0.152(5) Uani 1 1 d D U . . .
H16_1 H 0.467586 0.867126 0.662416 0.182 Uiso 1 1 calc R U . . .
C17_1 C 0.6055(2) 0.7216(3) 0.8312(2) 0.0730(19) Uani 1 1 d D U . . .
C18_1 C 0.6485(2) 0.7043(3) 0.8608(2) 0.0715(19) Uani 1 1 d D U . . .
C19_1 C 0.6994(2) 0.6822(3) 0.89638(18) 0.0687(18) Uani 1 1 d D U . . .
C20_1 C 0.7504(2) 0.7005(3) 0.8940(2) 0.092(3) Uani 1 1 d D U . . .
H20_1 H 0.751750 0.727940 0.869121 0.110 Uiso 1 1 calc R U . . .
C21_1 C 0.7986(2) 0.6778(3) 0.9285(2) 0.095(3) Uani 1 1 d D U . . .
H21_1 H 0.832167 0.690218 0.926592 0.114 Uiso 1 1 calc R U . . .
C22_1 C 0.7975(2) 0.6369(3) 0.96589(18) 0.073(2) Uani 1 1 d D U . . .
H22_1 H 0.830167 0.621582 0.988795 0.088 Uiso 1 1 calc R U . . .
C23_1 C 0.74704(19) 0.6189(2) 0.96882(16) 0.0535(15) Uani 1 1 d D U . . .
C24_1 C 0.6987(2) 0.6416(2) 0.93430(17) 0.0555(15) Uani 1 1 d D U . . .
H24_1 H 0.665145 0.629383 0.936559 0.067 Uiso 1 1 calc R U . . .
C25_1 C 0.7457(2) 0.5764(2) 1.01038(17) 0.0477(13) Uani 1 1 d D U . . .
O5_2^a O 0.8804(7) 0.5326(12) 0.3241(10) 0.271(13) Uani 0.5 1 d D U P A -1
C16_2^a C 0.8582(8) 0.4919(13) 0.3335(10) 0.232(11) Uani 0.5 1 d D U P A -1
H16_2^a H 0.870267 0.454062 0.329701 0.278 Uiso 0.5 1 calc R U P A -1
O1_2 O 0.5540(2) 0.8134(2) 0.46511(15) 0.0819(15) Uani 1 1 d D U . . .
C1_2 C 0.5726(2) 0.7646(3) 0.45792(18) 0.0681(17) Uani 1 1 d D U . . .
O2_2 O 0.55994(14) 0.71485(18) 0.47210(13) 0.0549(10) Uani 1 1 d D U . . .
C2_2 C 0.6144(2) 0.7630(3) 0.43113(19) 0.099(3) Uani 1 1 d D U . . .
C3_2 C 0.6315(3) 0.8149(3) 0.4147(2) 0.125(4) Uani 1 1 d D U . . .
H3_2 H 0.617255 0.850688 0.420894 0.149 Uiso 1 1 calc R U . . .
C4_2 C 0.6696(3) 0.8138(4) 0.3892(2) 0.164(5) Uani 1 1 d D U . . .
H4_2 H 0.680488 0.848887 0.377885 0.197 Uiso 1 1 calc R U . . .
C5_2 C 0.6916(3) 0.7611(4) 0.3804(3) 0.168(4) Uani 1 1 d D U . . .
H5_2 H 0.717219 0.760715 0.363227 0.202 Uiso 1 1 calc R U . . .
C6_2 C 0.6754(3) 0.7089(4) 0.3971(2) 0.142(3) Uani 1 1 d D U . . .
C7_2 C 0.6360(2) 0.7099(4) 0.4216(2) 0.106(3) Uani 1 1 d D U . . .
H7_2 H 0.624019 0.674719 0.431614 0.128 Uiso 1 1 calc R U . . .
C8_2 C 0.6976(4) 0.6534(4) 0.3885(3) 0.153(4) Uani 1 1 d D U . . .
C9_2 C 0.7176(4) 0.6083(4) 0.3820(4) 0.157(4) Uani 1 1 d D U . . .
C10_2 C 0.7414(3) 0.5532(4) 0.3751(3) 0.162(4) Uani 1 1 d D U . . .
C11_2 C 0.7186(5) 0.500000 0.3828(5) 0.155(5) Uani 1 2 d DS TU P . .
H11_2 H 0.687844 0.500000 0.393181 0.186 Uiso 1 2 calc R U P . .
C14_2 C 0.8110(6) 0.500000 0.3513(8) 0.202(9) Uani 1 2 d DS TU P . .
C15_2 C 0.7879(3) 0.5528(5) 0.3598(4) 0.176(6) Uani 1 1 d D U . . .
H15_2 H 0.803600 0.588328 0.355211 0.212 Uiso 1 1 calc R U . . .
O5_3^a O 0.8693(4) 0.5347(4) 0.9129(4) 0.103(4) Uani 0.5 1 d D U P B -1
C16_3^a C 0.8397(5) 0.4930(10) 0.8993(5) 0.100(5) Uani 0.5 1 d D U P B -1
H16_3^a H 0.849010 0.456956 0.916192 0.120 Uiso 0.5 1 calc R U P B -1
O1_3 O 0.55815(18) 0.81513(15) 0.56805(12) 0.0581(11) Uani 1 1 d D U . . .
C1_3 C 0.5706(2) 0.7661(2) 0.59031(16) 0.0424(12) Uani 1 1 d D U . . .
O2_3 O 0.55149(14) 0.71690(14) 0.57123(11) 0.0414(8) Uani 1 1 d D U . . .
C2_3 C 0.61108(19) 0.7658(2) 0.64458(15) 0.0433(12) Uani 1 1 d D U . . .
C3_3 C 0.6333(2) 0.8179(2) 0.66870(17) 0.0543(15) Uani 1 1 d D U . . .
H3_3 H 0.623443 0.853585 0.651146 0.065 Uiso 1 1 calc R U . . .
C4_3 C 0.6706(2) 0.8169(3) 0.71931(19) 0.0660(18) Uani 1 1 d D U . . .
H4_3 H 0.685082 0.852116 0.735770 0.079 Uiso 1 1 calc R U . . .
C5_3 C 0.6861(2) 0.7646(3) 0.74520(19) 0.0642(17) Uani 1 1 d D U . . .
H5_3 H 0.711222 0.764420 0.778997 0.077 Uiso 1 1 calc R U . . .
C6_3 C 0.6643(2) 0.7115(2) 0.72110(16) 0.0536(15) Uani 1 1 d D U . . .
C7_3 C 0.62660(19) 0.7132(2) 0.67075(15) 0.0465(13) Uani 1 1 d D U . . .
H7_3 H 0.611525 0.678176 0.654372 0.056 Uiso 1 1 calc R U . . .
C8_3 C 0.6811(2) 0.6556(2) 0.74646(19) 0.0619(17) Uani 1 1 d D U . . .
C9_3 C 0.6960(2) 0.6086(2) 0.7656(2) 0.0601(16) Uani 1 1 d D U . . .
C10_3 C 0.7182(2) 0.5537(2) 0.78835(18) 0.0586(16) Uani 1 1 d D U . . .
C11_3 C 0.6951(3) 0.500000 0.7666(3) 0.057(2) Uani 1 2 d DS TU P . .
H11_3 H 0.663742 0.500000 0.736965 0.068 Uiso 1 2 calc R U P . .
C14_3 C 0.7880(3) 0.500000 0.8550(3) 0.068(3) Uani 1 2 d DS TU P . .
C15_3 C 0.7656(2) 0.5517(3) 0.8329(2) 0.0693(18) Uani 1 1 d D U . . .
H15_3 H 0.782073 0.586876 0.847628 0.083 Uiso 1 1 calc R U . . .
O1_4^a O 0.5268(3) 0.9141(3) 0.4938(2) 0.0396(15) Uani 0.5 1 d D U P C -1
N1_4^a N 0.5206(3) 0.9882(3) 0.4378(3) 0.036(2) Uani 0.5 1 d D U P C -1
C1_4^a C 0.5014(4) 0.9403(4) 0.4533(4) 0.044(2) Uani 0.5 1 d D U P C -1
H1_4^a H 0.467287 0.925828 0.432755 0.052 Uiso 0.5 1 calc R U P C -1
C2_4^a C 0.4867(6) 1.0190(5) 0.3912(5) 0.081(4) Uani 0.5 1 d D U P C -1
H2A_4^a H 0.452894 0.997729 0.375737 0.121 Uiso 0.5 1 calc R U P C -1
H2B_4^a H 0.505978 1.021505 0.366677 0.121 Uiso 0.5 1 calc R U P C -1
H2C_4^a H 0.478689 1.057933 0.400417 0.121 Uiso 0.5 1 calc R U P C -1
C3_4 C 0.5745(4) 1.000000 0.4666(4) 0.121(5) Uani 1 2 d DS TU P . .
H3A_4 H 0.585284 0.976485 0.497804 0.181 Uiso 0.5 1 calc R U P C .
H3B_4 H 0.578261 1.041015 0.475889 0.181 Uiso 0.5 1 calc R U P . .
H3C_4 H 0.597487 0.990767 0.446395 0.181 Uiso 0.5 1 calc R U P . .
O1_5^a O 0.8807(3) 0.4899(10) 1.1362(3) 0.068(5) Uani 0.5 1 d D U P D -1
N1_5^a N 0.9294(5) 0.5191(7) 1.2221(5) 0.112(6) Uani 0.5 1 d D U P D -1
C1_5^a C 0.8984(8) 0.5297(8) 1.1712(7) 0.138(7) Uani 0.5 1 d D U P D -1
H1_5^a H 0.889612 0.568677 1.161349 0.166 Uiso 0.5 1 calc R U P D -1
C2_5^a C 0.9549(8) 0.5540(10) 1.2661(7) 0.141(8) Uani 0.5 1 d D U P D -1
H2A_5^a H 0.991561 0.563494 1.267448 0.212 Uiso 0.5 1 calc R U P D -1
H2B_5^a H 0.956244 0.532763 1.296996 0.212 Uiso 0.5 1 calc R U P D -1
H2C_5^a H 0.934230 0.589713 1.263895 0.212 Uiso 0.5 1 calc R U P D -1
C3_5^a C 0.9338(15) 0.4528(9) 1.2321(11) 0.237(18) Uani 0.5 1 d D U P D -1
H3A_5^a H 0.955575 0.445582 1.267859 0.355 Uiso 0.25 1 calc R U P D -1
H3B_5^a H 0.897683 0.436595 1.225093 0.355 Uiso 0.25 1 calc R U P D -1
H3C_5^a H 0.950918 0.434599 1.209636 0.355 Uiso 0.25 1 calc R U P D -1
H3D_5^a H 0.913876 0.432269 1.200533 0.355 Uiso 0.25 1 calc R U P D -1
H3E_5^a H 0.971768 0.441255 1.243299 0.355 Uiso 0.25 1 calc R U P D -1
H3F_5^a H 0.918533 0.443252 1.258756 0.355 Uiso 0.25 1 calc R U P D -1

loop_
_atom_site_aniso_label
_atom_site_aniso_U_11
_atom_site_aniso_U_22
_atom_site_aniso_U_33
_atom_site_aniso_U_23
_atom_site_aniso_U_13
_atom_site_aniso_U_12
Cu1 0.1251(9) 0.0179(4) 0.0258(4) 0.000 0.0201(5) 0.000
O1 0.087(4) 0.029(3) 0.085(4) 0.000 0.022(3) 0.000
O01Y 0.328(14) 0.142(7) 0.258(10) 0.079(7) 0.214(10) 0.040(8)
Cu2 0.0338(4) 0.0196(4) 0.0285(4) 0.000 0.0095(3) 0.000
O2 0.030(3) 0.249(11) 0.079(5) 0.000 0.006(3) 0.000
Cu3 0.0256(4) 0.1194(9) 0.0249(4) 0.000 0.0108(3) 0.000
Cu4 0.0270(4) 0.0624(6) 0.0297(4) 0.000 0.0120(3) 0.000
O1_1 0.053(2) 0.121(4) 0.045(2) 0.015(2) 0.0277(19) 0.019(2)
C1_1 0.053(3) 0.087(4) 0.045(3) 0.008(3) 0.031(3) 0.015(3)
O2_1 0.051(2) 0.074(3) 0.045(2) 0.0090(19) 0.0269(18) 0.007(2)
C2_1 0.074(4) 0.114(6) 0.045(3) 0.020(3) 0.039(3) 0.034(4)
O3_1 0.0397(19) 0.072(3) 0.0349(18) -0.0001(17) 0.0144(15) -0.0100(18)
C3_1 0.068(4) 0.187(9) 0.056(4) 0.042(5) 0.040(3) 0.045(5)
O4_1 0.041(2) 0.107(3) 0.0313(19) -0.008(2) 0.0118(16) -0.017(2)
C4_1 0.083(5) 0.235(11) 0.065(5) 0.073(6) 0.039(4) 0.060(6)
C5_1 0.103(6) 0.196(9) 0.073(5) 0.078(5) 0.055(5) 0.061(6)
C6_1 0.084(5) 0.111(6) 0.054(4) 0.031(4) 0.041(3) 0.037(4)
C7_1 0.072(4) 0.087(5) 0.047(3) 0.019(3) 0.035(3) 0.026(4)
C8_1 0.100(6) 0.100(6) 0.070(4) 0.047(4) 0.053(4) 0.041(5)
C9_1 0.096(5) 0.067(4) 0.070(4) 0.036(3) 0.045(4) 0.026(4)
C10_1 0.096(5) 0.065(4) 0.075(4) 0.035(3) 0.048(4) 0.022(4)
C11_1 0.096(5) 0.055(4) 0.060(4) 0.026(3) 0.042(4) 0.015(4)
C12_1 0.098(5) 0.058(4) 0.069(4) 0.018(3) 0.047(4) -0.003(4)
C13_1 0.127(7) 0.060(4) 0.112(6) 0.036(4) 0.085(5) 0.015(4)
C14_1 0.140(7) 0.076(5) 0.103(6) 0.046(4) 0.077(6) 0.024(5)
C15_1 0.130(7) 0.082(5) 0.090(5) 0.053(4) 0.058(5) 0.031(5)
C16_1 0.241(13) 0.112(8) 0.161(9) 0.023(7) 0.144(9) -0.054(8)
C17_1 0.096(5) 0.073(5) 0.058(4) 0.018(3) 0.038(4) -0.011(4)
C18_1 0.098(5) 0.078(5) 0.044(3) 0.003(3) 0.031(4) -0.031(4)
C19_1 0.080(4) 0.092(5) 0.036(3) -0.003(3) 0.022(3) -0.034(4)
C20_1 0.097(5) 0.136(7) 0.038(3) 0.004(4) 0.017(3) -0.068(5)
C21_1 0.079(5) 0.171(8) 0.035(3) -0.004(4) 0.018(3) -0.072(5)
C22_1 0.052(3) 0.141(6) 0.029(3) -0.013(3) 0.017(2) -0.041(4)
C23_1 0.054(3) 0.078(4) 0.030(3) -0.017(3) 0.017(2) -0.028(3)
C24_1 0.058(3) 0.073(4) 0.040(3) -0.007(3) 0.023(3) -0.029(3)
C25_1 0.044(3) 0.073(4) 0.028(3) -0.010(2) 0.016(2) -0.011(3)
O5_2^a 0.114(12) 0.43(3) 0.34(2) -0.09(2) 0.170(15) -0.065(14)
C16_2^a 0.101(14) 0.41(3) 0.235(19) -0.05(3) 0.120(14) -0.02(2)
O1_2 0.122(4) 0.085(3) 0.041(2) -0.011(2) 0.030(2) -0.071(3)
C1_2 0.072(4) 0.106(4) 0.024(3) -0.014(3) 0.014(2) -0.063(4)
O2_2 0.045(2) 0.081(3) 0.044(2) 0.0000(19) 0.0223(17) -0.020(2)
C2_2 0.096(5) 0.184(7) 0.027(3) -0.037(4) 0.032(3) -0.098(5)
C3_2 0.155(7) 0.194(9) 0.042(4) -0.058(5) 0.057(4) -0.139(7)
C4_2 0.199(9) 0.268(10) 0.060(5) -0.090(6) 0.089(5) -0.195(8)
C5_2 0.159(8) 0.314(10) 0.072(5) -0.104(6) 0.091(5) -0.171(8)
C6_2 0.098(6) 0.289(9) 0.065(5) -0.080(6) 0.062(4) -0.118(6)
C7_2 0.069(4) 0.219(8) 0.039(3) -0.043(5) 0.029(3) -0.081(5)
C8_2 0.088(7) 0.320(11) 0.078(6) -0.061(8) 0.064(5) -0.089(8)
C9_2 0.076(7) 0.330(11) 0.093(6) -0.047(9) 0.064(5) -0.068(8)
C10_2 0.065(6) 0.351(12) 0.096(6) -0.029(8) 0.061(5) -0.032(7)
C11_2 0.060(7) 0.333(14) 0.096(9) 0.000 0.058(7) 0.000
C14_2 0.082(10) 0.38(3) 0.180(14) 0.000 0.090(10) 0.000
C15_2 0.074(6) 0.342(18) 0.135(8) -0.020(10) 0.064(6) -0.041(8)
O5_3^a 0.076(7) 0.075(7) 0.102(8) -0.006(6) -0.044(6) -0.010(5)
C16_3^a 0.087(9) 0.090(14) 0.075(8) -0.010(15) -0.036(7) 0.004(15)
O1_3 0.105(3) 0.0335(19) 0.0290(18) -0.0002(15) 0.0131(19) -0.021(2)
C1_3 0.059(3) 0.041(3) 0.031(2) 0.000(2) 0.019(2) -0.013(3)
O2_3 0.052(2) 0.0327(18) 0.0308(17) 0.0013(14) 0.0034(15) -0.0058(16)
C2_3 0.052(3) 0.052(3) 0.025(2) -0.002(2) 0.012(2) -0.021(3)
C3_3 0.072(4) 0.058(3) 0.035(3) -0.004(2) 0.021(3) -0.028(3)
C4_3 0.073(4) 0.082(5) 0.040(3) -0.017(3) 0.015(3) -0.042(4)
C5_3 0.069(4) 0.086(5) 0.030(3) -0.003(3) 0.006(3) -0.027(4)
C6_3 0.054(3) 0.075(4) 0.028(3) 0.008(3) 0.008(2) -0.022(3)
C7_3 0.051(3) 0.055(3) 0.027(2) 0.001(2) 0.006(2) -0.020(3)
C8_3 0.056(3) 0.091(5) 0.026(3) 0.004(3) -0.002(2) -0.026(3)
C9_3 0.047(3) 0.087(5) 0.035(3) 0.010(3) -0.002(2) -0.019(3)
C10_3 0.043(3) 0.089(5) 0.035(3) 0.005(3) 0.001(2) -0.009(3)
C11_3 0.039(4) 0.093(7) 0.032(4) 0.000 0.003(3) 0.000
C14_3 0.046(5) 0.081(6) 0.051(5) 0.000 -0.018(4) 0.000
C15_3 0.045(3) 0.090(5) 0.055(4) 0.005(3) -0.006(3) -0.017(3)
O1_4^a 0.045(4) 0.030(3) 0.043(4) 0.000(3) 0.013(3) -0.009(3)
N1_4^a 0.066(5) 0.011(7) 0.032(4) 0.000(3) 0.020(3) -0.009(3)
C1_4^a 0.056(6) 0.036(5) 0.038(5) 0.005(4) 0.015(5) 0.003(5)
C2_4^a 0.099(10) 0.057(9) 0.086(9) 0.025(6) 0.031(8) 0.005(7)
C3_4 0.077(8) 0.222(16) 0.064(7) 0.000 0.025(6) 0.000
O1_5^a 0.030(3) 0.121(14) 0.045(4) 0.038(7) 0.003(3) 0.005(6)
N1_5^a 0.120(9) 0.132(16) 0.080(8) -0.005(9) 0.028(7) 0.005(9)
C1_5^a 0.109(11) 0.146(13) 0.119(12) 0.040(11) -0.016(10) -0.005(10)
C2_5^a 0.105(14) 0.20(2) 0.113(15) -0.035(15) 0.032(12) -0.066(14)
C3_5^a 0.31(3) 0.17(2) 0.16(2) 0.110(19) -0.01(2) 0.09(2)

loop_
_atom_type_symbol
_atom_type_description
_atom_type_scat_dispersion_real
_atom_type_scat_dispersion_imag
_atom_type_scat_source
C C 0.0033 0.0016 'International Tables Vol C Tables 4.2.6.8 and 6.1.1.4'
H H 0.0000 0.0000 'International Tables Vol C Tables 4.2.6.8 and 6.1.1.4'
N N 0.0061 0.0033 'International Tables Vol C Tables 4.2.6.8 and 6.1.1.4'
O O 0.0106 0.0060 'International Tables Vol C Tables 4.2.6.8 and 6.1.1.4'
Cu Cu 0.3201 1.2651 'International Tables Vol C Tables 4.2.6.8 and 6.1.1.4'

loop_
_geom_angle_atom_site_label_1
_geom_angle_atom_site_label_2
_geom_angle_atom_site_label_3
_geom_angle
_geom_angle_site_symmetry_1
_geom_angle_site_symmetry_3
_geom_angle_publ_flag
O1_2 Cu1 O1_2_$4 166.2(3) . 2_656 ?
O1_2 Cu1 O1_3_$4 88.50(17) . 2_656 ?
O1_2 Cu1 O1_3_$4 90.13(18) 2_656 2_656 ?
O1_2 Cu1 O1_3 90.13(18) . . ?
O1_2 Cu1 O1_3 88.50(17) 2_656 . ?
O1_3 Cu1 O1_3 168.6(2) 2_656 . ?
O1_2 Cu1 O1_4^a 77.1(2) . . ?
O1_2 Cu1 O1_4^a 116.6(2) 2_656 . ?
O1_3 Cu1 O1_4^a 100.45(19) 2_656 . ?
O1_3 Cu1 O1_4^a 90.27(19) . . ?
O1_2 Cu1 Cu2 83.11(14) . . ?
O1_2 Cu1 Cu2 83.11(14) 2_656 . ?
O1_3 Cu1 Cu2 84.30(10) 2_656 . ?
O1_3 Cu1 Cu2 84.30(10) . . ?
O1_4^a Cu1 Cu2 159.50(17) . . ?
O2_2 Cu2 O2_2 169.3(2) 2_656 . ?
O2_2 Cu2 O2_3_$4 90.65(14) 2_656 2_656 ?
O2_2 Cu2 O2_3_$4 88.11(15) . 2_656 ?
O2_2 Cu2 O2_3 88.11(15) 2_656 . ?
O2_2 Cu2 O2_3 90.65(14) . . ?
O2_3 Cu2 O2_3 166.63(18) 2_656 . ?
O2_2 Cu2 O1 95.34(12) 2_656 . ?
O2_2 Cu2 O1 95.34(12) . . ?
O2_3 Cu2 O1 96.69(9) 2_656 . ?
O2_3 Cu2 O1 96.68(9) . . ?
O2_2 Cu2 Cu1 84.66(12) 2_656 . ?
O2_2 Cu2 Cu1 84.66(12) . . ?
O2_3 Cu2 Cu1 83.31(9) 2_656 . ?
O2_3 Cu2 Cu1 83.32(9) . . ?
O1 Cu2 Cu1 180.0 . . ?
O4_1 Cu3 O4_1 87.9(2) 6_565 . ?
O4_1 Cu3 O1_1_$2 168.79(16) 6_565 2_657 ?
O4_1 Cu3 O1_1_$2 90.87(18) . 2_657 ?
O4_1 Cu3 O1_1_$1 90.87(18) 6_565 5_667 ?
O4_1 Cu3 O1_1_$1 168.79(16) . 5_667 ?
O1_1 Cu3 O1_1_$1 88.2(3) 2_657 5_667 ?
O4_1 Cu3 O1_5^a 95.4(5) 6_565 . ?
O4_1 Cu3 O1_5^a 104.0(4) . . ?
O1_1 Cu3 O1_5^a 95.7(5) 2_657 . ?
O1_1 Cu3 O1_5^a 87.2(4) 5_667 . ?
O4_1 Cu3 Cu4_$1 86.52(11) 6_565 5_667 ?
O4_1 Cu3 Cu4_$1 86.52(11) . 5_667 ?
O1_1 Cu3 Cu4_$1 82.28(12) 2_657 5_667 ?
O1_1 Cu3 Cu4_$1 82.28(12) 5_667 5_667 ?
O1_5^a Cu3 Cu4_$1 169.4(4) . 5_667 ?
O3_1 Cu4 O3_1_$1 87.9(2) 2_657 5_667 ?
O3_1 Cu4 O2_1_$3 168.07(15) 2_657 6_565 ?
O3_1 Cu4 O2_1_$3 91.34(15) 5_667 6_565 ?
O3_1 Cu4 O2_1 91.34(15) 2_657 . ?
O3_1 Cu4 O2_1 168.07(15) 5_667 . ?
O2_1 Cu4 O2_1 86.9(2) 6_565 . ?
O3_1 Cu4 O2 95.40(18) 2_657 . ?
O3_1 Cu4 O2 95.40(17) 5_667 . ?
O2_1 Cu4 O2 96.52(18) 6_565 . ?
O2_1 Cu4 O2 96.52(18) . . ?
O3_1 Cu4 Cu3_$1 81.97(10) 2_657 5_667 ?
O3_1 Cu4 Cu3_$1 81.97(10) 5_667 5_667 ?
O2_1 Cu4 Cu3_$1 86.13(11) 6_565 5_667 ?
O2_1 Cu4 Cu3_$1 86.14(11) . 5_667 ?
O2 Cu4 Cu3_$1 176.3(2) . 5_667 ?
C1_1 O1_1 Cu3_$1 125.2(4) . 5_667 ?
O2_1 C1_1 O1_1 126.1(5) . . ?
O2_1 C1_1 C2_1 118.3(5) . . ?
O1_1 C1_1 C2_1 115.6(5) . . ?
C1_1 O2_1 Cu4 120.0(3) . . ?
C7_1 C2_1 C3_1 120.3(5) . . ?
C7_1 C2_1 C1_1 120.0(5) . . ?
C3_1 C2_1 C1_1 119.7(5) . . ?
C25_1 O3_1 Cu4_$1 124.8(3) . 5_667 ?
C4_1 C3_1 C2_1 119.7(6) . . ?
C4_1 C3_1 H3_1 120.1 . . ?
C2_1 C3_1 H3_1 120.1 . . ?
C25_1 O4_1 Cu3 120.6(3) . . ?
C3_1 C4_1 C5_1 120.3(6) . . ?
C3_1 C4_1 H4_1 119.8 . . ?
C5_1 C4_1 H4_1 119.8 . . ?
C4_1 C5_1 C6_1 120.8(5) . . ?
C4_1 C5_1 H5_1 119.6 . . ?
C6_1 C5_1 H5_1 119.6 . . ?
C7_1 C6_1 C5_1 119.0(5) . . ?
C7_1 C6_1 C8_1 120.1(5) . . ?
C5_1 C6_1 C8_1 120.9(5) . . ?
C2_1 C7_1 C6_1 119.9(5) . . ?
C2_1 C7_1 H7_1 120.1 . . ?
C6_1 C7_1 H7_1 120.1 . . ?
C9_1 C8_1 C6_1 179.6(9) . . ?
C8_1 C9_1 C10_1 177.8(8) . . ?
C11_1 C10_1 C15_1 119.0(5) . . ?
C11_1 C10_1 C9_1 119.8(5) . . ?
C15_1 C10_1 C9_1 121.2(5) . . ?
C12_1 C11_1 C10_1 120.4(4) . . ?
C12_1 C11_1 H11_1 119.8 . . ?
C10_1 C11_1 H11_1 119.8 . . ?
C11_1 C12_1 C13_1 119.4(5) . . ?
C11_1 C12_1 C17_1 119.6(5) . . ?
C13_1 C12_1 C17_1 121.0(5) . . ?
C14_1 C13_1 C12_1 120.9(6) . . ?
C14_1 C13_1 H13_1 119.6 . . ?
C12_1 C13_1 H13_1 119.6 . . ?
C13_1 C14_1 C15_1 119.3(5) . . ?
C13_1 C14_1 C16_1 123.7(7) . . ?
C15_1 C14_1 C16_1 117.0(7) . . ?
C14_1 C15_1 C10_1 121.0(6) . . ?
C14_1 C15_1 H15_1 119.5 . . ?
C10_1 C15_1 H15_1 119.5 . . ?
O01Y C16_1 C14_1 117.9(11) . . ?
O01Y C16_1 H16_1 121.1 . . ?
C14_1 C16_1 H16_1 121.1 . . ?
C18_1 C17_1 C12_1 178.6(8) . . ?
C17_1 C18_1 C19_1 178.5(7) . . ?
C24_1 C19_1 C20_1 118.5(5) . . ?
C24_1 C19_1 C18_1 119.8(5) . . ?
C20_1 C19_1 C18_1 121.7(5) . . ?
C21_1 C20_1 C19_1 120.3(5) . . ?
C21_1 C20_1 H20_1 119.9 . . ?
C19_1 C20_1 H20_1 119.9 . . ?
C20_1 C21_1 C22_1 120.9(5) . . ?
C20_1 C21_1 H21_1 119.6 . . ?
C22_1 C21_1 H21_1 119.6 . . ?
C21_1 C22_1 C23_1 119.3(5) . . ?
C21_1 C22_1 H22_1 120.4 . . ?
C23_1 C22_1 H22_1 120.4 . . ?
C24_1 C23_1 C22_1 120.0(4) . . ?
C24_1 C23_1 C25_1 120.5(4) . . ?
C22_1 C23_1 C25_1 119.5(4) . . ?
C23_1 C24_1 C19_1 121.1(4) . . ?
C23_1 C24_1 H24_1 119.4 . . ?
C19_1 C24_1 H24_1 119.4 . . ?
O4_1 C25_1 O3_1 126.0(5) . . ?
O4_1 C25_1 C23_1 117.3(4) . . ?
O3_1 C25_1 C23_1 116.7(4) . . ?
O5_2^a C16_2^a C14_2 120.0(17) . . ?
O5_2^a C16_2^a H16_2^a 120.0 . . ?
C14_2 C16_2^a H16_2^a 120.0 . . ?
C1_2 O1_2 Cu1 124.0(4) . . ?
O1_2 C1_2 O2_2 126.0(5) . . ?
O1_2 C1_2 C2_2 118.6(6) . . ?
O2_2 C1_2 C2_2 115.4(6) . . ?
C1_2 O2_2 Cu2 121.4(4) . . ?
C3_2 C2_2 C7_2 119.1(5) . . ?
C3_2 C2_2 C1_2 119.9(6) . . ?
C7_2 C2_2 C1_2 121.0(5) . . ?
C2_2 C3_2 C4_2 120.4(7) . . ?
C2_2 C3_2 H3_2 119.8 . . ?
C4_2 C3_2 H3_2 119.8 . . ?
C5_2 C4_2 C3_2 120.4(6) . . ?
C5_2 C4_2 H4_2 119.8 . . ?
C3_2 C4_2 H4_2 119.8 . . ?
C4_2 C5_2 C6_2 119.9(6) . . ?
C4_2 C5_2 H5_2 120.0 . . ?
C6_2 C5_2 H5_2 120.1 . . ?
C5_2 C6_2 C7_2 119.5(6) . . ?
C5_2 C6_2 C8_2 121.1(6) . . ?
C7_2 C6_2 C8_2 119.3(7) . . ?
C2_2 C7_2 C6_2 120.6(6) . . ?
C2_2 C7_2 H7_2 119.7 . . ?
C6_2 C7_2 H7_2 119.7 . . ?
C9_2 C8_2 C6_2 177.8(11) . . ?
C8_2 C9_2 C10_2 178.6(9) . . ?
C11_2 C10_2 C15_2 119.3(8) . . ?
C11_2 C10_2 C9_2 121.1(6) . . ?
C15_2 C10_2 C9_2 119.6(7) . . ?
C10_2 C11_2 C10_2 120.7(9) 6_565 . ?
C10_2 C11_2 H11_2 119.7 6_565 . ?
C10_2 C11_2 H11_2 119.7 . . ?
C15_2 C14_2 C15_2 118.7(11) 6_565 . ?
C15_2 C14_2 C16_2^a 113.4(13) 6_565 . ?
C15_2 C14_2 C16_2^a 127.9(13) . . ?
C14_2 C15_2 C10_2 121.0(9) . . ?
C14_2 C15_2 H15_2 119.5 . . ?
C10_2 C15_2 H15_2 119.5 . . ?
O5_3^a C16_3^a C14_3 118.5(15) . . ?
O5_3^a C16_3^a H16_3^a 120.7 . . ?
C14_3 C16_3^a H16_3^a 120.7 . . ?
C1_3 O1_3 Cu1 122.2(3) . . ?
O1_3 C1_3 O2_3 125.8(4) . . ?
O1_3 C1_3 C2_3 117.4(4) . . ?
O2_3 C1_3 C2_3 116.8(4) . . ?
C1_3 O2_3 Cu2 123.5(3) . . ?
C7_3 C2_3 C3_3 119.6(4) . . ?
C7_3 C2_3 C1_3 119.9(4) . . ?
C3_3 C2_3 C1_3 120.5(4) . . ?
C2_3 C3_3 C4_3 119.7(5) . . ?
C2_3 C3_3 H3_3 120.1 . . ?
C4_3 C3_3 H3_3 120.1 . . ?
C5_3 C4_3 C3_3 120.6(5) . . ?
C5_3 C4_3 H4_3 119.7 . . ?
C3_3 C4_3 H4_3 119.7 . . ?
C4_3 C5_3 C6_3 120.3(4) . . ?
C4_3 C5_3 H5_3 119.9 . . ?
C6_3 C5_3 H5_3 119.9 . . ?
C7_3 C6_3 C5_3 118.5(4) . . ?
C7_3 C6_3 C8_3 119.7(4) . . ?
C5_3 C6_3 C8_3 121.8(4) . . ?
C2_3 C7_3 C6_3 121.3(4) . . ?
C2_3 C7_3 H7_3 119.4 . . ?
C6_3 C7_3 H7_3 119.4 . . ?
C9_3 C8_3 C6_3 176.7(6) . . ?
C8_3 C9_3 C10_3 175.4(6) . . ?
C11_3 C10_3 C15_3 117.5(5) . . ?
C11_3 C10_3 C9_3 121.8(4) . . ?
C15_3 C10_3 C9_3 120.6(5) . . ?
C10_3 C11_3 C10_3_$3 121.3(6) . 6_565 ?
C10_3 C11_3 H11_3 119.3 . . ?
C10_3 C11_3 H11_3 119.3 6_565 . ?
C15_3 C14_3 C15_3_$3 119.7(7) . 6_565 ?
C15_3 C14_3 C16_3^a 126.1(10) . . ?
C15_3 C14_3 C16_3^a 113.8(10) 6_565 . ?
C14_3 C15_3 C10_3 122.0(5) . . ?
C14_3 C15_3 H15_3 119.0 . . ?
C10_3 C15_3 H15_3 119.0 . . ?
C1_4^a O1_4^a Cu1 115.8(6) . . ?
C1_4^a N1_4^a C3_4 113.3(7) . . ?
C1_4^a N1_4^a C2_4^a 119.5(9) . . ?
C3_4 N1_4^a C2_4^a 127.0(8) . . ?
O1_4^a C1_4^a N1_4^a 122.6(9) . . ?
O1_4^a C1_4^a H1_4^a 118.7 . . ?
N1_4^a C1_4^a H1_4^a 118.7 . . ?
N1_4^a C2_4^a H2A_4^a 109.5 . . ?
N1_4^a C2_4^a H2B_4^a 109.5 . . ?
H2A_4^a C2_4^a H2B_4^a 109.5 . . ?
N1_4^a C2_4^a H2C_4^a 109.5 . . ?
H2A_4^a C2_4^a H2C_4^a 109.5 . . ?
H2B_4^a C2_4^a H2C_4^a 109.5 . . ?
N1_4^a C3_4 H3A_4 109.5 . . ?
N1_4^a C3_4 H3B_4 109.5 . . ?
H3A_4 C3_4 H3B_4 109.5 . . ?
N1_4^a C3_4 H3C_4 109.5 . . ?
H3A_4 C3_4 H3C_4 109.5 . . ?
H3B_4 C3_4 H3C_4 109.5 . . ?
N1_4^a C3_4 H3A_4_$5 123.4(19) . 6_575 ?
H3A_4 C3_4 H3A_4_$5 67.5 . 6_575 ?
H3B_4 C3_4 H3A_4_$5 42.0 . 6_575 ?
H3C_4 C3_4 H3A_4_$5 125.2 . 6_575 ?
N1_4^a C3_4 H3B_4_$5 87.4(5) . 6_575 ?
H3A_4 C3_4 H3B_4_$5 42.0 . 6_575 ?
H3B_4 C3_4 H3B_4_$5 151.4 . 6_575 ?
H3C_4 C3_4 H3B_4_$5 84.9 . 6_575 ?
H3A_4 C3_4 H3B_4_$5 109.5 6_575 6_575 ?
N1_4^a C3_4 H3C_4_$5 114.7(18) . 6_575 ?
H3A_4 C3_4 H3C_4_$5 125.1 . 6_575 ?
H3B_4 C3_4 H3C_4_$5 84.9 . 6_575 ?
H3C_4 C3_4 H3C_4_$5 25.2 . 6_575 ?
H3A_4 C3_4 H3C_4_$5 109.5 6_575 6_575 ?
H3B_4 C3_4 H3C_4_$5 109.5 6_575 6_575 ?
C1_5^a O1_5^a Cu3 111.6(12) . . ?
C1_5^a N1_5^a C2_5^a 135.4(16) . . ?
C1_5^a N1_5^a C3_5^a 109.8(16) . . ?
C2_5^a N1_5^a C3_5^a 114.8(17) . . ?
O1_5^a C1_5^a N1_5^a 124.8(16) . . ?
O1_5^a C1_5^a H1_5^a 117.6 . . ?
N1_5^a C1_5^a H1_5^a 117.6 . . ?
N1_5^a C2_5^a H2A_5^a 109.5 . . ?
N1_5^a C2_5^a H2B_5^a 109.5 . . ?
H2A_5^a C2_5^a H2B_5^a 109.5 . . ?
N1_5^a C2_5^a H2C_5^a 109.5 . . ?
H2A_5^a C2_5^a H2C_5^a 109.5 . . ?
H2B_5^a C2_5^a H2C_5^a 109.5 . . ?
N1_5^a C3_5^a H3A_5^a 109.5 . . ?
N1_5^a C3_5^a H3B_5^a 109.5 . . ?
H3A_5^a C3_5^a H3B_5^a 109.5 . . ?
N1_5^a C3_5^a H3C_5^a 109.5 . . ?
H3A_5^a C3_5^a H3C_5^a 109.5 . . ?
H3B_5^a C3_5^a H3C_5^a 109.5 . . ?
H3D_5^a C3_5^a H3E_5^a 109.5 . . ?
H3D_5^a C3_5^a H3F_5^a 109.5 . . ?
H3E_5^a C3_5^a H3F_5^a 109.5 . . ?

loop_
_geom_bond_atom_site_label_1
_geom_bond_atom_site_label_2
_geom_bond_distance
_geom_bond_site_symmetry_2
_geom_bond_publ_flag
Cu1 O1_2 1.947(5) . ?
Cu1 O1_2_$4 1.947(5) 2_656 ?
Cu1 O1_3_$4 1.961(3) 2_656 ?
Cu1 O1_3 1.961(4) . ?
Cu1 O1_4^a 2.189(6) . ?
Cu1 Cu2 2.6508(10) . ?
O1 Cu2 2.142(5) . ?
O01Y C16_1 1.227(14) . ?
Cu2 O2_2_$4 1.948(3) 2_656 ?
Cu2 O2_2 1.948(3) . ?
Cu2 O2_3_$4 1.959(3) 2_656 ?
Cu2 O2_3 1.959(3) . ?
O2 Cu4 2.124(6) . ?
Cu3 O4_1_$3 1.947(4) 6_565 ?
Cu3 O4_1 1.947(4) . ?
Cu3 O1_1_$2 1.952(4) 2_657 ?
Cu3 O1_1_$1 1.952(4) 5_667 ?
Cu3 O1_5^a 2.153(7) . ?
Cu3 Cu4_$1 2.6418(11) 5_667 ?
Cu4 O3_1_$2 1.960(3) 2_657 ?
Cu4 O3_1_$1 1.960(3) 5_667 ?
Cu4 O2_1_$3 1.969(4) 6_565 ?
Cu4 O2_1 1.969(4) . ?
O1_1 C1_1 1.263(6) . ?
C1_1 O2_1 1.258(6) . ?
C1_1 C2_1 1.501(7) . ?
C2_1 C7_1 1.388(6) . ?
C2_1 C3_1 1.392(6) . ?
O3_1 C25_1 1.273(6) . ?
C3_1 C4_1 1.374(7) . ?
C3_1 H3_1 0.9300 . ?
O4_1 C25_1 1.252(6) . ?
C4_1 C5_1 1.375(7) . ?
C4_1 H4_1 0.9300 . ?
C5_1 C6_1 1.395(7) . ?
C5_1 H5_1 0.9300 . ?
C6_1 C7_1 1.392(5) . ?
C6_1 C8_1 1.445(6) . ?
C7_1 H7_1 0.9300 . ?
C8_1 C9_1 1.183(6) . ?
C9_1 C10_1 1.432(6) . ?
C10_1 C11_1 1.390(6) . ?
C10_1 C15_1 1.395(5) . ?
C11_1 C12_1 1.388(6) . ?
C11_1 H11_1 0.9300 . ?
C12_1 C13_1 1.399(5) . ?
C12_1 C17_1 1.433(6) . ?
C13_1 C14_1 1.373(7) . ?
C13_1 H13_1 0.9300 . ?
C14_1 C15_1 1.386(7) . ?
C14_1 C16_1 1.495(8) . ?
C15_1 H15_1 0.9300 . ?
C16_1 H16_1 0.9300 . ?
C17_1 C18_1 1.196(6) . ?
C18_1 C19_1 1.434(6) . ?
C19_1 C24_1 1.388(5) . ?
C19_1 C20_1 1.403(6) . ?
C20_1 C21_1 1.380(7) . ?
C20_1 H20_1 0.9300 . ?
C21_1 C22_1 1.384(6) . ?
C21_1 H21_1 0.9300 . ?
C22_1 C23_1 1.394(6) . ?
C22_1 H22_1 0.9300 . ?
C23_1 C24_1 1.384(5) . ?
C23_1 C25_1 1.494(6) . ?
C24_1 H24_1 0.9300 . ?
O5_2^a C16_2^a 1.160(19) . ?
C16_2^a C14_2 1.466(11) . ?
C16_2^a H16_2^a 0.9300 . ?
O1_2 C1_2 1.249(8) . ?
C1_2 O2_2 1.271(7) . ?
C1_2 C2_2 1.492(7) . ?
C2_2 C3_2 1.381(7) . ?
C2_2 C7_2 1.388(6) . ?
C3_2 C4_2 1.383(7) . ?
C3_2 H3_2 0.9300 . ?
C4_2 C5_2 1.377(8) . ?
C4_2 H4_2 0.9300 . ?
C5_2 C6_2 1.383(8) . ?
C5_2 H5_2 0.9300 . ?
C6_2 C7_2 1.391(6) . ?
C6_2 C8_2 1.433(7) . ?
C7_2 H7_2 0.9300 . ?
C8_2 C9_2 1.187(7) . ?
C9_2 C10_2 1.433(7) . ?
C10_2 C11_2 1.388(6) . ?
C10_2 C15_2 1.396(6) . ?
C11_2 H11_2 0.9300 . ?
C14_2 C15_2_$3 1.391(8) 6_565 ?
C14_2 C15_2 1.391(8) . ?
C15_2 H15_2 0.9300 . ?
O5_3^a C16_3^a 1.193(18) . ?
C16_3^a C14_3 1.474(9) . ?
C16_3^a H16_3^a 0.9300 . ?
O1_3 C1_3 1.256(6) . ?
C1_3 O2_3 1.258(5) . ?
C1_3 C2_3 1.495(6) . ?
C2_3 C7_3 1.377(5) . ?
C2_3 C3_3 1.380(6) . ?
C3_3 C4_3 1.389(6) . ?
C3_3 H3_3 0.9300 . ?
C4_3 C5_3 1.370(6) . ?
C4_3 H4_3 0.9300 . ?
C5_3 C6_3 1.395(6) . ?
C5_3 H5_3 0.9300 . ?
C6_3 C7_3 1.388(5) . ?
C6_3 C8_3 1.439(6) . ?
C7_3 H7_3 0.9300 . ?
C8_3 C9_3 1.192(6) . ?
C9_3 C10_3 1.423(6) . ?
C10_3 C11_3 1.396(5) . ?
C10_3 C15_3 1.403(5) . ?
C11_3 H11_3 0.9300 . ?
C14_3 C15_3 1.356(6) . ?
C14_3 C15_3_$3 1.356(6) 6_565 ?
C15_3 H15_3 0.9300 . ?
O1_4^a C1_4^a 1.228(10) . ?
N1_4^a C1_4^a 1.320(11) . ?
N1_4^a C3_4 1.372(11) . ?
N1_4^a C2_4^a 1.455(11) . ?
C1_4^a H1_4^a 0.9300 . ?
C2_4^a H2A_4^a 0.9600 . ?
C2_4^a H2B_4^a 0.9600 . ?
C2_4^a H2C_4^a 0.9600 . ?
C3_4 H3A_4 0.9600 . ?
C3_4 H3B_4 0.9600 . ?
C3_4 H3C_4 0.9600 . ?
C3_4 H3A_4_$5 0.96(12) 6_575 ?
C3_4 H3B_4_$5 0.96(5) 6_575 ?
C3_4 H3C_4_$5 0.96(6) 6_575 ?
O1_5^a C1_5^a 1.280(19) . ?
N1_5^a C1_5^a 1.365(17) . ?
N1_5^a C2_5^a 1.401(17) . ?
N1_5^a C3_5^a 1.525(19) . ?
C1_5^a H1_5^a 0.9300 . ?
C2_5^a H2A_5^a 0.9600 . ?
C2_5^a H2B_5^a 0.9600 . ?
C2_5^a H2C_5^a 0.9600 . ?
C3_5^a H3A_5^a 0.9600 . ?
C3_5^a H3B_5^a 0.9600 . ?
C3_5^a H3C_5^a 0.9600 . ?
C3_5^a H3D_5^a 0.9600 . ?
C3_5^a H3E_5^a 0.9600 . ?
C3_5^a H3F_5^a 0.9600 . ?
